data_7054297
loop_
_publ_author_name
'Premu\<zi\'c, Dejan'
'Muche, Simon'
'Ho\/ly\'nska, Ma\/lgorzata'

_publ_section_title
;
 Unprecedented non-cytotoxic [CoIII4LnIII]-core complexes with a tripodal
 oxime ligand -- synthesis, structure, properties and potential
 applications
;
_journal_issue 7
_journal_name_full 'New Journal of Chemistry'
_journal_page_first 2894
_journal_paper_doi 10.1039/c4nj00194j
_journal_volume 38
_journal_year 2014
_chemical_formula_moiety 'C36 H69 Co4 N16 O16 Sm, 4(Cl O4), 1.2(CH4O), 0.4(H2O)'
_chemical_formula_sum 'C37.2 H74.6 Cl4 Co4 N16 O33.6 Sm'
_chemical_formula_weight 1811.59
_chemical_name_systematic
;
 ?
;
_space_group_crystal_system triclinic
_space_group_IT_number 2
_space_group_name_Hall '-P 1'
_space_group_name_H-M_alt 'P -1'
_symmetry_space_group_name_Hall '-P 1'
_symmetry_space_group_name_H-M 'P -1'
_atom_sites_solution_hydrogens constr
_audit_creation_method SHELXL-2013
_cell_angle_alpha 99.85(3)
_cell_angle_beta 94.40(3)
_cell_angle_gamma 111.71(3)
_cell_formula_units_Z 2
_cell_length_a 12.073(3)
_cell_length_b 15.138(4)
_cell_length_c 20.883(5)
_cell_measurement_reflns_used 8867
_cell_measurement_temperature 100(2)
_cell_measurement_theta_max 21.2
_cell_measurement_theta_min 1.4
_cell_volume 3452.5(18)
_computing_cell_refinement 'X-area 1.54 (Stoe, 2009)'
_computing_data_collection 'X-area 1.54 (Stoe, 2009)'
_computing_data_reduction 'X-area 1.54 (Stoe, 2009)'
_computing_molecular_graphics 'Diamond 3.2i (Crystal Impact GbR, 2012)'
_computing_publication_material 'SHELXL-2013 (Sheldrick, 2013)'
_computing_structure_refinement 'SHELXL-2013 (Sheldrick, 2013)'
_computing_structure_solution 'SHELXS (Sheldrick, 2008)'
_diffrn_ambient_temperature 100(2)
_diffrn_measured_fraction_theta_full 0.994
_diffrn_measured_fraction_theta_max 0.994
_diffrn_measurement_device_type IPDS2
_diffrn_measurement_method \w
_diffrn_radiation_monochromator graphite
_diffrn_radiation_source 'fine-focus sealed tube'
_diffrn_radiation_type MoK\a
_diffrn_radiation_wavelength 0.71073
_diffrn_reflns_av_R_equivalents 0.1398
_diffrn_reflns_av_unetI/netI 0.3257
_diffrn_reflns_Laue_measured_fraction_full 0.994
_diffrn_reflns_Laue_measured_fraction_max 0.994
_diffrn_reflns_limit_h_max 14
_diffrn_reflns_limit_h_min -14
_diffrn_reflns_limit_k_max 15
_diffrn_reflns_limit_k_min -17
_diffrn_reflns_limit_l_max 24
_diffrn_reflns_limit_l_min -24
_diffrn_reflns_number 25416
_diffrn_reflns_point_group_measured_fraction_full 0.994
_diffrn_reflns_point_group_measured_fraction_max 0.994
_diffrn_reflns_theta_full 25.000
_diffrn_reflns_theta_max 24.999
_diffrn_reflns_theta_min 1.483
_exptl_absorpt_coefficient_mu 2.029
_exptl_absorpt_correction_T_max 0.910
_exptl_absorpt_correction_T_min 0.776
_exptl_absorpt_correction_type numerical
_exptl_absorpt_process_details 'Stoe, X-area ver. 1.54'
_exptl_crystal_colour orange
_exptl_crystal_density_diffrn 1.743
_exptl_crystal_description block
_exptl_crystal_F_000 1833
_exptl_crystal_size_max 0.130
_exptl_crystal_size_mid 0.050
_exptl_crystal_size_min 0.030
_platon_squeeze_details
;
;
_refine_diff_density_max 1.05
_refine_diff_density_min -0.99
_refine_diff_density_rms 0.12
_refine_ls_extinction_method none
_refine_ls_goodness_of_fit_ref 0.687
_refine_ls_hydrogen_treatment constr
_refine_ls_matrix_type full
_refine_ls_number_parameters 843
_refine_ls_number_reflns 12099
_refine_ls_number_restraints 399
_refine_ls_restrained_S_all 0.681
_refine_ls_R_factor_all 0.1736
_refine_ls_R_factor_gt 0.0627
_refine_ls_shift/su_max 0.000
_refine_ls_shift/su_mean 0.000
_refine_ls_structure_factor_coef Fsqd
_refine_ls_weighting_details 'w=1/[\s^2^(Fo^2^)] where P=(Fo^2^+2Fc^2^)/3'
_refine_ls_weighting_scheme calc
_refine_ls_wR_factor_gt 0.0997
_refine_ls_wR_factor_ref 0.1180
_reflns_Friedel_coverage 0.000
_reflns_number_gt 3873
_reflns_number_total 12099
_reflns_threshold_expression 'I > 2\s(I)'
_cod_data_source_file c4nj00194j2.cif
_cod_data_source_block 2
_cod_original_cell_volume 3452.5(17)
_cod_original_formula_sum 'C37.20 H74.60 Cl4 Co4 N16 O33.60 Sm'
_cod_database_code 7054297
_shelx_space_group_comment
;
The symmetry employed for this shelxl refinement is uniquely defined
by the following loop, which should always be used as a source of
symmetry information in preference to the above space-group names.
They are only intended as comments.
;
_shelx_estimated_absorpt_t_min 0.778
_shelx_estimated_absorpt_t_max 0.942
_shelxl_version_number 2013-4

loop_
_space_group_symop_operation_xyz
'x, y, z'
'-x, -y, -z'

loop_
_atom_site_label
_atom_site_type_symbol
_atom_site_fract_x
_atom_site_fract_y
_atom_site_fract_z
_atom_site_U_iso_or_equiv
_atom_site_adp_type
_atom_site_occupancy
_atom_site_site_symmetry_order
_atom_site_calc_flag
_atom_site_refinement_flags_posn
_atom_site_refinement_flags_adp
_atom_site_refinement_flags_occupancy
Sm1 Sm 0.51733(7) 0.03307(6) 0.19773(3) 0.0457(2) Uani 1 1 d . . .
Co1 Co 0.46932(16) -0.23804(13) 0.13313(7) 0.0472(5) Uani 1 1 d . . .
Co2 Co 0.32201(15) -0.20521(13) 0.23697(7) 0.0464(5) Uani 1 1 d . . .
Co3 Co 0.77332(15) 0.14951(12) 0.34011(7) 0.0434(5) Uani 1 1 d . . .
Co4 Co 0.60750(15) 0.25703(12) 0.34229(7) 0.0438(5) Uani 1 1 d . . .
O1 O 0.6106(7) 0.1314(5) 0.3151(3) 0.041(2) Uani 1 1 d . . .
H1 H 0.5710 0.0977 0.3400 0.049 Uiso 0.5 1 calc DR U P
O2 O 0.4705(7) -0.1445(5) 0.2083(3) 0.041(2) Uani 1 1 d . . .
H2 H 0.5241 -0.1417 0.2375 0.049 Uiso 0.5 1 calc R U P
O1W O 0.6734(8) 0.1569(7) 0.1562(4) 0.086(3) Uani 1 1 d . . .
H1W1 H 0.7127 0.2174 0.1649 0.129 Uiso 1 1 d R U .
H2W1 H 0.6720 0.1036 0.1357 0.129 Uiso 1 1 d R U .
O2W O 0.3176(8) -0.0180(7) 0.1318(3) 0.082(3) Uani 1 1 d . . .
H1W2 H 0.2857 -0.0791 0.1226 0.122 Uiso 1 1 d R U .
H2W2 H 0.3026 0.0137 0.1053 0.122 Uiso 1 1 d R U .
Cl1 Cl -0.0681(3) -0.2164(3) 0.40557(15) 0.0577(9) Uani 1 1 d . . .
O1A O 0.0515(8) -0.1634(7) 0.4435(4) 0.072(3) Uani 1 1 d . . .
O2A O -0.0686(8) -0.3056(6) 0.3662(4) 0.065(3) Uani 1 1 d . . .
O3A O -0.0963(9) -0.1575(7) 0.3641(4) 0.080(3) Uani 1 1 d . . .
O4A O -0.1559(7) -0.2388(7) 0.4498(4) 0.069(3) Uani 1 1 d . . .
Cl2 Cl 0.7233(3) 0.5094(3) 0.60923(14) 0.0518(9) Uani 1 1 d . . .
O1B O 0.5964(8) 0.4681(7) 0.5861(3) 0.061(3) Uani 1 1 d . . .
O2B O 0.7883(7) 0.5239(6) 0.5541(4) 0.061(3) Uani 1 1 d . . .
O3B O 0.7540(8) 0.6017(6) 0.6547(3) 0.066(3) Uani 1 1 d . . .
O4B O 0.7577(8) 0.4444(7) 0.6423(4) 0.068(3) Uani 1 1 d . . .
Cl3 Cl 0.8085(4) 0.4291(3) 0.16256(17) 0.0697(11) Uani 1 1 d . . .
O1C O 0.8947(11) 0.3873(9) 0.1800(4) 0.112(4) Uani 1 1 d . . .
O2C O 0.6985(11) 0.3611(12) 0.1337(6) 0.168(7) Uani 1 1 d . . .
O3C O 0.7975(10) 0.4933(8) 0.2209(4) 0.090(3) Uani 1 1 d . . .
O4C O 0.8579(9) 0.4871(7) 0.1168(4) 0.091(3) Uani 1 1 d . . .
Cl4 Cl 0.8088(4) -0.3045(4) -0.04223(17) 0.0823(13) Uani 1 1 d . . .
O1D O 0.6895(10) -0.3828(8) -0.0580(4) 0.088(3) Uani 1 1 d . . .
O2D O 0.8396(10) -0.2617(8) -0.0975(4) 0.112(4) Uani 1 1 d . . .
O3D O 0.8055(10) -0.2279(8) 0.0099(5) 0.101(4) Uani 1 1 d . . .
O4D O 0.8928(10) -0.3440(11) -0.0234(5) 0.127(5) Uani 1 1 d . . .
N1 N 0.4583(10) -0.3330(7) 0.0583(4) 0.052(2) Uani 1 1 d . U .
O111 O 0.5266(8) -0.0553(6) 0.0987(3) 0.054(2) Uani 1 1 d . U .
N111 N 0.5138(8) -0.1444(7) 0.0787(4) 0.042(2) Uani 1 1 d . U .
C111 C 0.5622(11) -0.1143(9) -0.0283(5) 0.057(4) Uani 1 1 d . U .
H11A H 0.5560 -0.0521 -0.0112 0.086 Uiso 1 1 calc R U .
H11B H 0.5091 -0.1457 -0.0706 0.086 Uiso 1 1 calc R U .
H11C H 0.6457 -0.1026 -0.0344 0.086 Uiso 1 1 calc R U .
C211 C 0.5254(11) -0.1785(9) 0.0192(5) 0.050(3) Uani 1 1 d . U .
C311 C 0.5114(12) -0.2798(9) 0.0025(5) 0.055(3) Uani 1 1 d . U .
H31A H 0.5907 -0.2831 -0.0028 0.066 Uiso 1 1 calc R U .
H31B H 0.4565 -0.3127 -0.0398 0.066 Uiso 1 1 calc R U .
O121 O 0.2457(7) -0.2239(6) 0.1470(3) 0.051(2) Uani 1 1 d . U .
N121 N 0.3090(9) -0.2676(7) 0.1103(4) 0.045(2) Uani 1 1 d . U .
C121 C 0.1135(12) -0.3904(10) 0.0452(6) 0.068(4) Uani 1 1 d . U .
H12A H 0.0766 -0.3473 0.0660 0.101 Uiso 1 1 calc R U .
H12B H 0.0818 -0.4526 0.0591 0.101 Uiso 1 1 calc R U .
H12C H 0.0944 -0.4019 -0.0027 0.101 Uiso 1 1 calc R U .
C221 C 0.2481(13) -0.3435(10) 0.0655(5) 0.052(3) Uani 1 1 d . U .
C321 C 0.3252(12) -0.3961(10) 0.0375(5) 0.059(3) Uani 1 1 d . U .
H32A H 0.3061 -0.4575 0.0531 0.071 Uiso 1 1 calc R U .
H32B H 0.3064 -0.4127 -0.0111 0.071 Uiso 1 1 calc R U .
O131 O 0.7238(8) -0.1650(6) 0.1946(4) 0.058(2) Uani 1 1 d . U .
H131 H 0.7194 -0.1103 0.1985 0.087 Uiso 1 1 calc R U .
N131 N 0.6225(10) -0.2364(8) 0.1493(4) 0.056(3) Uani 1 1 d . U .
C131 C 0.7492(13) -0.3347(10) 0.1380(6) 0.073(4) Uani 1 1 d . U .
H13A H 0.8142 -0.2777 0.1662 0.110 Uiso 1 1 calc R U .
H13B H 0.7762 -0.3523 0.0964 0.110 Uiso 1 1 calc R U .
H13C H 0.7283 -0.3894 0.1602 0.110 Uiso 1 1 calc R U .
C231 C 0.6436(13) -0.3118(10) 0.1248(5) 0.056(3) Uani 1 1 d . U .
C331 C 0.5339(12) -0.3847(10) 0.0797(5) 0.056(3) Uani 1 1 d . U .
H33A H 0.5578 -0.4168 0.0409 0.068 Uiso 1 1 calc R U .
H33B H 0.4875 -0.4352 0.1027 0.068 Uiso 1 1 calc R U .
N2 N 0.1772(8) -0.2699(7) 0.2697(4) 0.043(2) Uani 1 1 d . U .
O112 O 0.3694(7) -0.0025(6) 0.2757(3) 0.049(2) Uani 1 1 d . U .
N112 N 0.2848(9) -0.0942(8) 0.2625(4) 0.043(2) Uani 1 1 d . U .
C112 C 0.1330(11) -0.0397(9) 0.2933(5) 0.066(4) Uani 1 1 d . U .
H11D H 0.1975 0.0251 0.2997 0.098 Uiso 1 1 calc R U .
H11E H 0.1041 -0.0493 0.3351 0.098 Uiso 1 1 calc R U .
H11F H 0.0663 -0.0452 0.2609 0.098 Uiso 1 1 calc DR U .
C212 C 0.1780(11) -0.1115(9) 0.2702(5) 0.041(3) Uani 1 1 d . U .
C312 C 0.0985(10) -0.2189(9) 0.2565(5) 0.045(3) Uani 1 1 d . U .
H31C H 0.0355 -0.2311 0.2854 0.054 Uiso 1 1 calc R U .
H31D H 0.0585 -0.2417 0.2102 0.054 Uiso 1 1 calc R U .
O122 O 0.4201(7) -0.3392(6) 0.1850(3) 0.054(2) Uani 1 1 d . U .
N122 N 0.3266(9) -0.3278(8) 0.2132(4) 0.050(3) Uani 1 1 d . U .
C122 C 0.2101(13) -0.5063(9) 0.1919(5) 0.065(4) Uani 1 1 d . U .
H12D H 0.2857 -0.5112 0.1816 0.097 Uiso 1 1 calc R U .
H12E H 0.1491 -0.5342 0.1524 0.097 Uiso 1 1 calc R U .
H12F H 0.1818 -0.5421 0.2263 0.097 Uiso 1 1 calc R U .
C222 C 0.2313(12) -0.3990(10) 0.2162(5) 0.048(3) Uani 1 1 d . U .
C322 C 0.1294(11) -0.3750(9) 0.2369(5) 0.049(3) Uani 1 1 d . U .
H32C H 0.0905 -0.4155 0.2678 0.059 Uiso 1 1 calc R U .
H32D H 0.0684 -0.3884 0.1982 0.059 Uiso 1 1 calc R U .
O132 O 0.5256(7) -0.1512(6) 0.3326(3) 0.046(2) Uani 1 1 d . U .
H132 H 0.5518 -0.0969 0.3591 0.069 Uiso 1 1 calc R U .
N132 N 0.4054(9) -0.1864(8) 0.3213(4) 0.049(3) Uani 1 1 d . U .
C132 C 0.3971(11) -0.2052(9) 0.4377(5) 0.054(3) Uani 1 1 d . U .
H13D H 0.4853 -0.1755 0.4423 0.082 Uiso 1 1 calc R U .
H13E H 0.3722 -0.2698 0.4482 0.082 Uiso 1 1 calc R U .
H13F H 0.3687 -0.1640 0.4678 0.082 Uiso 1 1 calc R U .
C232 C 0.3424(11) -0.2152(10) 0.3666(5) 0.053(3) Uani 1 1 d . U .
C332 C 0.2122(10) -0.2540(10) 0.3455(5) 0.052(3) Uani 1 1 d . U .
H33C H 0.1792 -0.2083 0.3682 0.063 Uiso 1 1 calc R U .
H33D H 0.1746 -0.3168 0.3589 0.063 Uiso 1 1 calc R U .
N3 N 0.9297(9) 0.1625(7) 0.3695(4) 0.054(3) Uani 1 1 d . U .
O113 O 0.6076(7) 0.0142(6) 0.3990(3) 0.045(2) Uani 1 1 d . U .
H113 H 0.5935 0.0585 0.4226 0.068 Uiso 1 1 calc DR U .
N113 N 0.7247(9) 0.0497(7) 0.3884(4) 0.045(2) Uani 1 1 d . U .
C113 C 0.7789(11) -0.0439(9) 0.4609(5) 0.049(3) Uani 1 1 d . U .
H11G H 0.6926 -0.0684 0.4641 0.073 Uiso 1 1 calc R U .
H11H H 0.8258 -0.0119 0.5048 0.073 Uiso 1 1 calc R U .
H11I H 0.8005 -0.0983 0.4424 0.073 Uiso 1 1 calc R U .
C213 C 0.8067(10) 0.0291(8) 0.4165(5) 0.038(3) Uani 1 1 d . U .
C313 C 0.9280(10) 0.0744(9) 0.3989(5) 0.046(3) Uani 1 1 d . U .
H31E H 0.9446 0.0271 0.3662 0.055 Uiso 1 1 calc R U .
H31F H 0.9902 0.0966 0.4384 0.055 Uiso 1 1 calc R U .
O123 O 0.6975(7) 0.2690(6) 0.4276(3) 0.043(2) Uani 1 1 d . U .
N123 N 0.7905(9) 0.2430(7) 0.4163(4) 0.039(2) Uani 1 1 d . U .
C123 C 0.9313(11) 0.3675(8) 0.5074(5) 0.051(3) Uani 1 1 d . U .
H12G H 0.8595 0.3769 0.5204 0.077 Uiso 1 1 calc R U .
H12H H 0.9870 0.4276 0.4971 0.077 Uiso 1 1 calc DR U .
H12I H 0.9713 0.3511 0.5435 0.077 Uiso 1 1 calc R U .
C223 C 0.8952(11) 0.2870(9) 0.4484(5) 0.040(3) Uani 1 1 d . U .
C323 C 0.9910(10) 0.2579(8) 0.4228(5) 0.043(3) Uani 1 1 d . U .
H32E H 1.0393 0.2473 0.4590 0.051 Uiso 1 1 calc R U .
H32F H 1.0456 0.3099 0.4036 0.051 Uiso 1 1 calc R U .
O133 O 0.6956(8) 0.0026(6) 0.2213(3) 0.054(2) Uani 1 1 d . U .
N133 N 0.7955(10) 0.0694(7) 0.2657(4) 0.044(2) Uani 1 1 d . U .
C133 C 0.9291(12) 0.0498(10) 0.1912(5) 0.076(4) Uani 1 1 d . U .
H13G H 0.8556 0.0018 0.1629 0.113 Uiso 1 1 calc R U .
H13H H 0.9862 0.0191 0.1987 0.113 Uiso 1 1 calc R U .
H13I H 0.9658 0.1042 0.1697 0.113 Uiso 1 1 calc R U .
C233 C 0.8986(12) 0.0863(9) 0.2546(5) 0.044(3) Uani 1 1 d . U .
C333 C 0.9914(11) 0.1601(9) 0.3090(5) 0.051(3) Uani 1 1 d . U .
H33E H 1.0607 0.1413 0.3170 0.061 Uiso 1 1 calc R U .
H33F H 1.0211 0.2249 0.2976 0.061 Uiso 1 1 calc R U .
N4 N 0.6191(9) 0.3902(7) 0.3664(4) 0.046(2) Uani 1 1 d . U .
O114 O 0.4773(8) 0.1704(6) 0.2140(3) 0.059(2) Uani 1 1 d . U .
N114 N 0.5208(9) 0.2508(8) 0.2613(4) 0.047(2) Uani 1 1 d . U .
C114 C 0.4336(12) 0.3374(10) 0.1960(5) 0.069(4) Uani 1 1 d . U .
H11K H 0.4162 0.2808 0.1602 0.104 Uiso 1 1 calc R U .
H11L H 0.4799 0.3970 0.1817 0.104 Uiso 1 1 calc R U .
H11M H 0.3576 0.3400 0.2077 0.104 Uiso 1 1 calc R U .
C214 C 0.5052(12) 0.3288(10) 0.2546(5) 0.051(3) Uani 1 1 d . U .
C314 C 0.5497(12) 0.4142(9) 0.3111(5) 0.059(3) Uani 1 1 d . U .
H31G H 0.4810 0.4274 0.3269 0.070 Uiso 1 1 calc R U .
H31H H 0.6037 0.4727 0.2974 0.070 Uiso 1 1 calc R U .
O124 O 0.8190(7) 0.2565(6) 0.2926(3) 0.046(2) Uani 1 1 d . U .
N124 N 0.7582(9) 0.3129(8) 0.3183(4) 0.044(2) Uani 1 1 d . U .
C124 C 0.9507(10) 0.4584(8) 0.3394(5) 0.043(3) Uani 1 1 d . U .
H12K H 0.9845 0.4163 0.3143 0.064 Uiso 1 1 calc R U .
H12L H 0.9930 0.4816 0.3848 0.064 Uiso 1 1 calc R U .
H12M H 0.9605 0.5141 0.3192 0.064 Uiso 1 1 calc R U .
C224 C 0.8145(12) 0.3999(10) 0.3395(5) 0.046(3) Uani 1 1 d . U .
C324 C 0.7469(11) 0.4540(9) 0.3768(5) 0.050(3) Uani 1 1 d . U .
H32G H 0.7793 0.4727 0.4243 0.060 Uiso 1 1 calc R U .
H32H H 0.7572 0.5140 0.3607 0.060 Uiso 1 1 calc R U .
O134 O 0.3704(8) 0.1358(6) 0.3755(3) 0.054(2) Uani 1 1 d . U .
H134 H 0.3767 0.0954 0.3445 0.080 Uiso 1 1 calc R U .
N134 N 0.4632(8) 0.2273(7) 0.3803(4) 0.041(2) Uani 1 1 d . U .
C134 C 0.3599(10) 0.2912(9) 0.4641(5) 0.051(3) Uani 1 1 d . U .
H13K H 0.3004 0.2240 0.4546 0.076 Uiso 1 1 calc R U .
H13L H 0.3203 0.3343 0.4540 0.076 Uiso 1 1 calc R U .
H13M H 0.3950 0.3108 0.5107 0.076 Uiso 1 1 calc R U .
C234 C 0.4589(10) 0.2985(9) 0.4221(5) 0.037(2) Uani 1 1 d . U .
C334 C 0.5592(11) 0.3921(9) 0.4262(5) 0.051(3) Uani 1 1 d . U .
H33G H 0.6188 0.4060 0.4657 0.062 Uiso 1 1 calc R U .
H33H H 0.5285 0.4447 0.4305 0.062 Uiso 1 1 calc R U .

loop_
_atom_site_aniso_label
_atom_site_aniso_U_11
_atom_site_aniso_U_22
_atom_site_aniso_U_33
_atom_site_aniso_U_23
_atom_site_aniso_U_13
_atom_site_aniso_U_12
Sm1 0.0577(5) 0.0507(5) 0.0327(4) 0.0164(3) 0.0102(3) 0.0218(4)
Co1 0.0629(13) 0.0485(12) 0.0343(9) 0.0148(8) 0.0156(8) 0.0223(10)
Co2 0.0552(12) 0.0547(13) 0.0324(9) 0.0160(8) 0.0131(8) 0.0208(10)
Co3 0.0534(12) 0.0462(12) 0.0357(9) 0.0148(8) 0.0119(8) 0.0218(10)
Co4 0.0541(12) 0.0522(12) 0.0331(9) 0.0165(8) 0.0140(8) 0.0252(10)
O1 0.046(5) 0.046(5) 0.034(4) 0.013(4) 0.012(4) 0.019(4)
O2 0.054(6) 0.050(6) 0.027(4) 0.010(4) 0.005(4) 0.029(5)
O1W 0.081(8) 0.044(7) 0.125(8) 0.037(6) 0.031(6) 0.005(6)
O2W 0.099(8) 0.076(7) 0.035(5) 0.037(5) 0.009(5) -0.015(6)
Cl1 0.070(3) 0.069(3) 0.0506(19) 0.0240(19) 0.0284(19) 0.037(2)
O1A 0.056(7) 0.091(8) 0.056(5) 0.008(5) 0.020(5) 0.017(6)
O2A 0.092(8) 0.067(7) 0.048(5) 0.018(5) 0.028(5) 0.040(6)
O3A 0.124(9) 0.079(8) 0.084(6) 0.054(6) 0.055(6) 0.070(7)
O4A 0.058(6) 0.121(8) 0.059(5) 0.052(5) 0.038(5) 0.050(6)
Cl2 0.060(3) 0.065(3) 0.0418(17) 0.0163(17) 0.0145(16) 0.034(2)
O1B 0.047(6) 0.093(8) 0.052(5) 0.017(5) 0.015(4) 0.035(6)
O2B 0.069(7) 0.058(6) 0.059(5) 0.022(4) 0.043(5) 0.019(5)
O3B 0.112(8) 0.040(6) 0.039(5) 0.000(4) 0.016(5) 0.024(6)
O4B 0.081(7) 0.089(8) 0.054(5) 0.024(5) 0.004(5) 0.055(6)
Cl3 0.084(3) 0.079(3) 0.056(2) 0.030(2) 0.019(2) 0.035(3)
O1C 0.155(11) 0.155(12) 0.073(7) 0.037(7) 0.013(7) 0.108(10)
O2C 0.068(9) 0.215(16) 0.114(10) -0.001(10) 0.007(8) -0.046(10)
O3C 0.142(10) 0.103(9) 0.076(6) 0.044(6) 0.055(7) 0.088(8)
O4C 0.133(10) 0.088(8) 0.047(5) 0.028(5) 0.052(6) 0.024(7)
Cl4 0.086(4) 0.115(4) 0.056(2) 0.024(2) 0.022(2) 0.046(3)
O1D 0.091(9) 0.096(9) 0.076(7) 0.016(6) 0.036(6) 0.031(8)
O2D 0.130(10) 0.109(10) 0.072(7) 0.030(6) 0.032(7) 0.010(8)
O3D 0.126(10) 0.084(9) 0.091(7) -0.003(6) 0.050(7) 0.041(8)
O4D 0.082(9) 0.245(16) 0.108(8) 0.081(9) 0.022(7) 0.106(11)
N1 0.076(6) 0.050(6) 0.038(5) 0.015(4) 0.026(4) 0.027(5)
O111 0.083(7) 0.028(5) 0.048(5) 0.009(4) 0.010(4) 0.018(5)
N111 0.058(7) 0.037(5) 0.026(4) 0.011(4) 0.008(4) 0.011(5)
C111 0.083(10) 0.058(8) 0.034(6) 0.021(5) 0.017(6) 0.025(7)
C211 0.070(9) 0.047(6) 0.034(5) 0.016(4) 0.015(5) 0.019(6)
C311 0.075(9) 0.053(6) 0.030(5) 0.004(4) 0.012(5) 0.017(6)
O121 0.057(6) 0.065(6) 0.031(4) 0.008(4) 0.010(4) 0.024(5)
N121 0.069(6) 0.041(6) 0.034(5) 0.019(4) 0.024(4) 0.023(5)
C121 0.076(7) 0.073(10) 0.050(7) 0.004(6) 0.024(5) 0.026(6)
C221 0.080(6) 0.048(7) 0.036(5) 0.021(4) 0.020(5) 0.028(5)
C321 0.076(6) 0.067(8) 0.038(6) 0.010(5) 0.017(5) 0.029(5)
O131 0.074(6) 0.066(6) 0.045(4) 0.014(4) 0.015(4) 0.037(5)
N131 0.083(7) 0.049(6) 0.035(5) 0.015(4) 0.016(4) 0.022(5)
C131 0.092(9) 0.084(11) 0.055(8) 0.021(7) 0.023(6) 0.042(8)
C231 0.074(7) 0.059(7) 0.039(6) 0.016(5) 0.021(5) 0.025(5)
C331 0.077(7) 0.060(7) 0.037(5) 0.015(5) 0.021(5) 0.029(5)
N2 0.044(6) 0.054(5) 0.028(4) 0.012(4) 0.006(4) 0.013(5)
O112 0.043(5) 0.063(5) 0.040(4) 0.015(4) 0.011(4) 0.017(4)
N112 0.038(5) 0.065(6) 0.023(4) 0.018(4) 0.005(4) 0.014(4)
C112 0.054(8) 0.061(8) 0.081(9) 0.019(6) 0.027(7) 0.017(7)
C212 0.039(5) 0.052(6) 0.030(6) 0.012(4) 0.010(4) 0.012(4)
C312 0.031(6) 0.060(6) 0.039(6) 0.010(4) 0.002(4) 0.012(5)
O122 0.067(6) 0.060(6) 0.046(5) 0.021(4) 0.025(4) 0.030(5)
N122 0.050(6) 0.080(7) 0.029(5) 0.021(5) 0.010(4) 0.030(5)
C122 0.096(10) 0.066(7) 0.044(7) 0.026(5) 0.033(7) 0.035(7)
C222 0.055(6) 0.061(6) 0.036(6) 0.022(5) 0.014(5) 0.023(5)
C322 0.048(6) 0.049(6) 0.046(6) 0.012(5) 0.018(5) 0.011(5)
O132 0.049(5) 0.052(6) 0.034(5) 0.016(4) 0.011(4) 0.013(4)
N132 0.044(5) 0.055(7) 0.041(5) 0.014(5) 0.012(4) 0.010(5)
C132 0.068(8) 0.057(9) 0.032(5) 0.017(5) 0.011(5) 0.012(7)
C232 0.051(6) 0.064(9) 0.041(5) 0.014(5) 0.016(4) 0.018(5)
C332 0.046(6) 0.073(9) 0.034(5) 0.014(5) 0.014(4) 0.016(5)
N3 0.082(7) 0.046(5) 0.044(4) 0.019(4) 0.022(4) 0.032(5)
O113 0.047(5) 0.059(6) 0.034(4) 0.008(4) 0.009(4) 0.026(4)
N113 0.050(5) 0.050(6) 0.037(5) 0.014(5) 0.006(4) 0.020(5)
C113 0.055(8) 0.055(8) 0.043(6) 0.020(6) 0.009(6) 0.025(6)
C213 0.046(6) 0.046(6) 0.026(5) 0.006(5) 0.006(4) 0.022(5)
C313 0.051(6) 0.052(6) 0.042(6) 0.015(5) 0.012(5) 0.025(5)
O123 0.041(5) 0.060(6) 0.034(4) 0.021(4) 0.014(3) 0.020(4)
N123 0.037(5) 0.054(6) 0.034(5) 0.023(4) 0.025(4) 0.019(5)
C123 0.060(8) 0.043(7) 0.050(6) 0.016(5) 0.010(5) 0.017(6)
C223 0.032(5) 0.052(7) 0.039(5) 0.023(4) 0.019(4) 0.014(5)
C323 0.040(6) 0.049(6) 0.046(5) 0.021(4) 0.014(4) 0.020(5)
O133 0.080(6) 0.042(5) 0.036(4) 0.007(4) 0.027(4) 0.017(4)
N133 0.059(6) 0.040(6) 0.042(5) 0.009(4) 0.022(4) 0.027(5)
C133 0.083(10) 0.087(11) 0.049(6) -0.001(6) 0.028(6) 0.028(9)
C233 0.056(6) 0.050(7) 0.033(5) 0.012(4) 0.017(4) 0.025(5)
C333 0.057(7) 0.060(7) 0.040(5) 0.013(4) 0.018(4) 0.025(5)
N4 0.063(5) 0.058(7) 0.028(4) 0.014(4) 0.013(4) 0.033(5)
O114 0.098(7) 0.061(6) 0.029(4) 0.011(4) 0.006(4) 0.042(5)
N114 0.056(7) 0.065(6) 0.032(5) 0.018(4) 0.014(4) 0.034(5)
C114 0.099(11) 0.086(10) 0.038(6) 0.012(6) 0.001(6) 0.056(9)
C214 0.071(8) 0.063(6) 0.036(5) 0.017(4) 0.013(5) 0.042(6)
C314 0.086(8) 0.070(7) 0.034(5) 0.015(4) 0.006(5) 0.046(6)
O124 0.062(6) 0.051(5) 0.033(4) 0.015(4) 0.016(4) 0.026(5)
N124 0.058(6) 0.059(6) 0.023(5) 0.010(4) 0.009(4) 0.033(5)
C124 0.063(6) 0.047(7) 0.023(5) 0.004(5) 0.010(5) 0.026(5)
C224 0.060(6) 0.060(6) 0.027(5) 0.018(5) 0.010(5) 0.029(5)
C324 0.067(6) 0.056(7) 0.036(6) 0.023(5) 0.018(5) 0.029(5)
O134 0.074(6) 0.041(5) 0.045(5) 0.005(4) 0.033(4) 0.018(4)
N134 0.038(6) 0.047(5) 0.036(5) 0.009(4) -0.001(4) 0.018(4)
C134 0.053(7) 0.058(8) 0.035(6) -0.003(5) 0.010(5) 0.020(6)
C234 0.039(6) 0.048(6) 0.032(5) 0.016(4) 0.004(4) 0.026(5)
C334 0.064(7) 0.057(6) 0.035(5) 0.010(5) 0.020(5) 0.022(5)

loop_
_atom_type_symbol
_atom_type_description
_atom_type_scat_dispersion_real
_atom_type_scat_dispersion_imag
_atom_type_scat_source
Co Co 0.3494 0.9721 'International Tables Vol C Tables 4.2.6.8 and 6.1.1.4'
Sm Sm -0.1638 3.4418 'International Tables Vol C Tables 4.2.6.8 and 6.1.1.4'
C C 0.0033 0.0016 'International Tables Vol C Tables 4.2.6.8 and 6.1.1.4'
O O 0.0106 0.0060 'International Tables Vol C Tables 4.2.6.8 and 6.1.1.4'
Cl Cl 0.1484 0.1585 'International Tables Vol C Tables 4.2.6.8 and 6.1.1.4'
N N 0.0061 0.0033 'International Tables Vol C Tables 4.2.6.8 and 6.1.1.4'
H H 0.0000 0.0000 'International Tables Vol C Tables 4.2.6.8 and 6.1.1.4'

loop_
_geom_angle_atom_site_label_1
_geom_angle_atom_site_label_2
_geom_angle_atom_site_label_3
_geom_angle
O114 Sm1 O111 126.7(3)
O114 Sm1 O133 133.5(3)
O111 Sm1 O133 77.3(3)
O114 Sm1 O1W 72.3(3)
O111 Sm1 O1W 78.5(3)
O133 Sm1 O1W 75.8(3)
O114 Sm1 O2W 76.0(3)
O111 Sm1 O2W 74.7(3)
O133 Sm1 O2W 148.6(3)
O1W Sm1 O2W 111.6(3)
O114 Sm1 O112 78.4(3)
O111 Sm1 O112 132.1(3)
O133 Sm1 O112 117.0(2)
O1W Sm1 O112 147.4(3)
O2W Sm1 O112 73.9(2)
O114 Sm1 O1 71.2(2)
O111 Sm1 O1 151.8(3)
O133 Sm1 O1 75.2(2)
O1W Sm1 O1 88.9(3)
O2W Sm1 O1 133.5(3)
O112 Sm1 O1 67.9(2)
O114 Sm1 O2 151.5(3)
O111 Sm1 O2 71.2(2)
O133 Sm1 O2 67.2(2)
O1W Sm1 O2 136.1(3)
O2W Sm1 O2 90.4(3)
O112 Sm1 O2 73.8(2)
O1 Sm1 O2 103.1(2)
O114 Sm1 H2W1 90.7
O111 Sm1 H2W1 60.1
O133 Sm1 H2W1 66.1
O1W Sm1 H2W1 20.0
O2W Sm1 H2W1 110.1
O112 Sm1 H2W1 167.3
O1 Sm1 H2W1 102.4
O2 Sm1 H2W1 117.6
N121 Co1 N131 167.6(5)
N121 Co1 N1 88.0(5)
N131 Co1 N1 81.9(5)
N121 Co1 N111 92.4(4)
N131 Co1 N111 94.2(4)
N1 Co1 N111 87.2(4)
N121 Co1 O2 88.7(4)
N131 Co1 O2 101.2(4)
N1 Co1 O2 176.7(4)
N111 Co1 O2 93.5(4)
N121 Co1 O122 86.4(4)
N131 Co1 O122 86.4(4)
N1 Co1 O122 90.1(4)
N111 Co1 O122 177.1(4)
O2 Co1 O122 89.1(3)
N121 Co1 Co2 60.2(3)
N131 Co1 Co2 124.9(3)
N1 Co1 Co2 139.5(3)
N111 Co1 Co2 116.4(3)
O2 Co1 Co2 37.6(2)
O122 Co1 Co2 65.2(2)
N122 Co2 O2 92.3(4)
N122 Co2 N132 90.8(4)
O2 Co2 N132 89.4(4)
N122 Co2 N112 168.6(5)
O2 Co2 N112 98.8(4)
N132 Co2 N112 92.0(4)
N122 Co2 N2 85.7(4)
O2 Co2 N2 176.3(3)
N132 Co2 N2 87.5(4)
N112 Co2 N2 83.4(4)
N122 Co2 O121 87.9(4)
O2 Co2 O121 86.9(3)
N132 Co2 O121 176.1(4)
N112 Co2 O121 90.0(3)
N2 Co2 O121 96.1(3)
N122 Co2 Co1 61.3(3)
O2 Co2 Co1 38.4(2)
N132 Co2 Co1 110.7(3)
N112 Co2 Co1 127.4(3)
N2 Co2 Co1 141.5(3)
O121 Co2 Co1 65.5(2)
N3 Co3 N123 86.7(4)
N3 Co3 N113 84.9(4)
N123 Co3 N113 90.1(4)
N3 Co3 O1 175.9(3)
N123 Co3 O1 92.0(4)
N113 Co3 O1 91.2(4)
N3 Co3 N133 81.4(4)
N123 Co3 N133 166.7(5)
N113 Co3 N133 94.6(4)
O1 Co3 N133 100.2(4)
N3 Co3 O124 96.8(4)
N123 Co3 O124 87.5(3)
N113 Co3 O124 177.0(4)
O1 Co3 O124 87.1(3)
N133 Co3 O124 88.1(3)
N124 Co4 N114 95.1(4)
N124 Co4 N134 167.0(4)
N114 Co4 N134 89.9(4)
N124 Co4 O1 89.8(4)
N114 Co4 O1 93.8(4)
N134 Co4 O1 101.8(4)
N124 Co4 N4 84.5(4)
N114 Co4 N4 86.1(4)
N134 Co4 N4 83.9(4)
O1 Co4 N4 174.3(4)
N124 Co4 O123 84.8(3)
N114 Co4 O123 177.6(4)
N134 Co4 O123 89.6(3)
O1 Co4 O123 88.7(3)
N4 Co4 O123 91.5(4)
Co3 O1 Co4 104.7(4)
Co3 O1 Sm1 114.8(3)
Co4 O1 Sm1 119.7(3)
Co3 O1 H1 105.5
Co4 O1 H1 105.5
Sm1 O1 H1 105.5
Co2 O2 Co1 104.0(4)
Co2 O2 Sm1 114.4(3)
Co1 O2 Sm1 119.2(3)
Co2 O2 H2 106.1
Co1 O2 H2 106.1
Sm1 O2 H2 106.1
Sm1 O1W H1W1 139.7
Sm1 O1W H2W1 75.4
H1W1 O1W H2W1 143.9
Sm1 O2W H1W2 108.3
Sm1 O2W H2W2 122.8
H1W2 O2W H2W2 120.0
O4A Cl1 O3A 108.7(5)
O4A Cl1 O2A 110.3(6)
O3A Cl1 O2A 111.0(5)
O4A Cl1 O1A 109.3(5)
O3A Cl1 O1A 110.0(6)
O2A Cl1 O1A 107.5(5)
O1B Cl2 O2B 109.5(5)
O1B Cl2 O3B 109.2(5)
O2B Cl2 O3B 110.0(5)
O1B Cl2 O4B 110.5(6)
O2B Cl2 O4B 108.2(5)
O3B Cl2 O4B 109.5(5)
O2C Cl3 O4C 108.4(7)
O2C Cl3 O1C 113.2(9)
O4C Cl3 O1C 106.3(7)
O2C Cl3 O3C 110.5(8)
O4C Cl3 O3C 108.2(6)
O1C Cl3 O3C 110.1(6)
O4D Cl4 O2D 110.5(7)
O4D Cl4 O1D 108.2(8)
O2D Cl4 O1D 110.6(6)
O4D Cl4 O3D 112.7(7)
O2D Cl4 O3D 106.5(7)
O1D Cl4 O3D 108.4(6)
C331 N1 C321 114.9(10)
C331 N1 C311 110.2(9)
C321 N1 C311 110.6(9)
C331 N1 Co1 105.7(7)
C321 N1 Co1 106.3(7)
C311 N1 Co1 108.7(7)
N111 O111 Sm1 133.5(6)
O111 N111 C211 122.5(9)
O111 N111 Co1 122.5(6)
C211 N111 Co1 114.9(8)
C211 C111 H11A 109.5
C211 C111 H11B 109.5
H11A C111 H11B 109.5
C211 C111 H11C 109.5
H11A C111 H11C 109.5
H11B C111 H11C 109.5
N111 C211 C311 117.7(10)
N111 C211 C111 121.1(11)
C311 C211 C111 121.0(10)
C211 C311 N1 109.9(9)
C211 C311 H31A 109.7
N1 C311 H31A 109.7
C211 C311 H31B 109.7
N1 C311 H31B 109.7
H31A C311 H31B 108.2
N121 O121 Co2 102.5(6)
C221 N121 O121 117.5(11)
C221 N121 Co1 118.4(9)
O121 N121 Co1 122.9(7)
C221 C121 H12A 109.5
C221 C121 H12B 109.5
H12A C121 H12B 109.5
C221 C121 H12C 109.5
H12A C121 H12C 109.5
H12B C121 H12C 109.5
N121 C221 C121 128.1(12)
N121 C221 C321 112.6(12)
C121 C221 C321 118.8(11)
N1 C321 C221 110.8(10)
N1 C321 H32A 109.5
C221 C321 H32A 109.5
N1 C321 H32B 109.5
C221 C321 H32B 109.5
H32A C321 H32B 108.1
N131 O131 H131 109.5
C231 N131 O131 111.7(11)
C231 N131 Co1 119.8(10)
O131 N131 Co1 127.9(8)
C231 C131 H13A 109.5
C231 C131 H13B 109.5
H13A C131 H13B 109.5
C231 C131 H13C 109.5
H13A C131 H13C 109.5
H13B C131 H13C 109.5
N131 C231 C131 130.4(14)
N131 C231 C331 109.3(13)
C131 C231 C331 120.2(13)
N1 C331 C231 108.5(11)
N1 C331 H33A 110.0
C231 C331 H33A 110.0
N1 C331 H33B 110.0
C231 C331 H33B 110.0
H33A C331 H33B 108.4
C312 N2 C322 115.3(9)
C312 N2 C332 109.4(8)
C322 N2 C332 111.7(9)
C312 N2 Co2 105.6(7)
C322 N2 Co2 107.9(7)
C332 N2 Co2 106.5(6)
N112 O112 Sm1 115.6(6)
C212 N112 O112 121.8(11)
C212 N112 Co2 115.5(10)
O112 N112 Co2 122.6(7)
C212 C112 H11D 109.5
C212 C112 H11E 109.5
H11D C112 H11E 109.5
C212 C112 H11F 109.5
H11D C112 H11F 109.5
H11E C112 H11F 109.5
N112 C212 C112 124.7(12)
N112 C212 C312 113.9(11)
C112 C212 C312 121.3(11)
N2 C312 C212 106.8(9)
N2 C312 H31C 110.4
C212 C312 H31C 110.4
N2 C312 H31D 110.4
C212 C312 H31D 110.4
H31C C312 H31D 108.6
N122 O122 Co1 104.9(6)
C222 N122 O122 122.9(11)
C222 N122 Co2 115.7(9)
O122 N122 Co2 120.7(8)
C222 C122 H12D 109.5
C222 C122 H12E 109.5
H12D C122 H12E 109.5
C222 C122 H12F 109.5
H12D C122 H12F 109.5
H12E C122 H12F 109.5
N122 C222 C322 116.5(12)
N122 C222 C122 124.5(12)
C322 C222 C122 118.5(12)
C222 C322 N2 108.4(10)
C222 C322 H32C 110.0
N2 C322 H32C 110.0
C222 C322 H32D 110.0
N2 C322 H32D 110.0
H32C C322 H32D 108.4
N132 O132 H132 109.5
C232 N132 O132 121.1(10)
C232 N132 Co2 117.8(9)
O132 N132 Co2 120.9(6)
C232 C132 H13D 109.5
C232 C132 H13E 109.5
H13D C132 H13E 109.5
C232 C132 H13F 109.5
H13D C132 H13F 109.5
H13E C132 H13F 109.5
N132 C232 C332 114.0(10)
N132 C232 C132 124.0(11)
C332 C232 C132 121.9(9)
C232 C332 N2 112.9(9)
C232 C332 H33C 109.0
N2 C332 H33C 109.0
C232 C332 H33D 109.0
N2 C332 H33D 109.0
H33C C332 H33D 107.8
C333 N3 C323 114.3(9)
C333 N3 C313 107.1(8)
C323 N3 C313 109.7(8)
C333 N3 Co3 106.2(7)
C323 N3 Co3 108.5(7)
C313 N3 Co3 111.0(7)
N113 O113 H113 109.5
C213 N113 O113 123.4(9)
C213 N113 Co3 117.6(8)
O113 N113 Co3 118.3(7)
C213 C113 H11G 109.5
C213 C113 H11H 109.5
H11G C113 H11H 109.5
C213 C113 H11I 109.5
H11G C113 H11I 109.5
H11H C113 H11I 109.5
N113 C213 C313 115.6(10)
N113 C213 C113 122.0(11)
C313 C213 C113 122.3(10)
C213 C313 N3 107.0(9)
C213 C313 H31E 110.3
N3 C313 H31E 110.3
C213 C313 H31F 110.3
N3 C313 H31F 110.3
H31E C313 H31F 108.6
N123 O123 Co4 107.7(5)
C223 N123 O123 123.9(10)
C223 N123 Co3 116.3(8)
O123 N123 Co3 119.1(7)
C223 C123 H12G 109.5
C223 C123 H12H 109.5
H12G C123 H12H 109.5
C223 C123 H12I 109.5
H12G C123 H12I 109.5
H12H C123 H12I 109.5
N123 C223 C123 125.6(10)
N123 C223 C323 116.5(10)
C123 C223 C323 117.8(11)
C223 C323 N3 108.3(9)
C223 C323 H32E 110.0
N3 C323 H32E 110.0
C223 C323 H32F 110.0
N3 C323 H32F 110.0
H32E C323 H32F 108.4
N133 O133 Sm1 122.1(6)
C233 N133 O133 121.8(10)
C233 N133 Co3 117.9(9)
O133 N133 Co3 119.8(7)
C233 C133 H13G 109.5
C233 C133 H13H 109.5
H13G C133 H13H 109.5
C233 C133 H13I 109.5
H13G C133 H13I 109.5
H13H C133 H13I 109.5
N133 C233 C133 124.1(12)
N133 C233 C333 112.6(10)
C133 C233 C333 122.7(11)
N3 C333 C233 106.4(10)
N3 C333 H33E 110.4
C233 C333 H33E 110.4
N3 C333 H33F 110.4
C233 C333 H33F 110.4
H33E C333 H33F 108.6
C324 N4 C334 114.9(9)
C324 N4 C314 110.0(9)
C334 N4 C314 109.7(9)
C324 N4 Co4 107.5(7)
C334 N4 Co4 104.1(7)
C314 N4 Co4 110.5(7)
N114 O114 Sm1 131.9(6)
C214 N114 O114 121.8(9)
C214 N114 Co4 116.2(9)
O114 N114 Co4 122.0(7)
C214 C114 H11K 109.5
C214 C114 H11L 109.5
H11K C114 H11L 109.5
C214 C114 H11M 109.5
H11K C114 H11M 109.5
H11L C114 H11M 109.5
N114 C214 C314 119.0(10)
N114 C214 C114 124.6(12)
C314 C214 C114 116.1(11)
C214 C314 N4 107.9(9)
C214 C314 H31G 110.1
N4 C314 H31G 110.1
C214 C314 H31H 110.1
N4 C314 H31H 110.1
H31G C314 H31H 108.4
N124 O124 Co3 103.3(5)
C224 N124 O124 118.9(11)
C224 N124 Co4 117.5(9)
O124 N124 Co4 121.3(7)
C224 C124 H12K 109.5
C224 C124 H12L 109.5
H12K C124 H12L 109.5
C224 C124 H12M 109.5
H12K C124 H12M 109.5
H12L C124 H12M 109.5
N124 C224 C324 115.9(12)
N124 C224 C124 126.9(12)
C324 C224 C124 116.8(11)
N4 C324 C224 108.7(10)
N4 C324 H32G 109.9
C224 C324 H32G 109.9
N4 C324 H32H 109.9
C224 C324 H32H 109.9
H32G C324 H32H 108.3
N134 O134 H134 109.5
C234 N134 O134 116.4(9)
C234 N134 Co4 114.8(8)
O134 N134 Co4 128.2(7)
C234 C134 H13K 109.5
C234 C134 H13L 109.5
H13K C134 H13L 109.5
C234 C134 H13M 109.5
H13K C134 H13M 109.5
H13L C134 H13M 109.5
N134 C234 C334 114.2(10)
N134 C234 C134 125.1(11)
C334 C234 C134 120.7(10)
C234 C334 N4 110.8(9)
C234 C334 H33G 109.5
N4 C334 H33G 109.5
C234 C334 H33H 109.5
N4 C334 H33H 109.5
H33G C334 H33H 108.1

loop_
_geom_bond_atom_site_label_1
_geom_bond_atom_site_label_2
_geom_bond_distance
Sm1 O114 2.280(8)
Sm1 O111 2.298(7)
Sm1 O133 2.396(9)
Sm1 O1W 2.451(8)
Sm1 O2W 2.461(9)
Sm1 O112 2.484(7)
Sm1 O1 2.566(7)
Sm1 O2 2.586(7)
Sm1 H2W1 2.3822
Co1 N121 1.821(10)
Co1 N131 1.844(11)
Co1 N1 1.893(9)
Co1 N111 1.916(9)
Co1 O2 1.921(7)
Co1 O122 1.965(8)
Co1 Co2 2.998(2)
Co2 N122 1.860(11)
Co2 O2 1.884(7)
Co2 N132 1.882(9)
Co2 N112 1.898(10)
Co2 N2 1.905(9)
Co2 O121 1.954(7)
Co3 N3 1.867(10)
Co3 N123 1.881(9)
Co3 N113 1.898(9)
Co3 O1 1.898(7)
Co3 N133 1.903(9)
Co3 O124 1.970(7)
Co4 N124 1.851(10)
Co4 N114 1.888(9)
Co4 N134 1.903(9)
Co4 O1 1.904(7)
Co4 N4 1.941(10)
Co4 O123 1.959(7)
O1 H1 0.8400
O2 H2 0.8400
O1W H1W1 0.8401
O1W H2W1 0.8403
O2W H1W2 0.8406
O2W H2W2 0.8399
Cl1 O4A 1.443(7)
Cl1 O3A 1.450(8)
Cl1 O2A 1.454(8)
Cl1 O1A 1.452(9)
Cl2 O1B 1.430(8)
Cl2 O2B 1.445(7)
Cl2 O3B 1.449(8)
Cl2 O4B 1.452(8)
Cl3 O2C 1.357(11)
Cl3 O4C 1.424(8)
Cl3 O1C 1.458(10)
Cl3 O3C 1.470(9)
Cl4 O4D 1.416(10)
Cl4 O2D 1.427(9)
Cl4 O1D 1.455(10)
Cl4 O3D 1.463(9)
N1 C331 1.494(15)
N1 C321 1.516(15)
N1 C311 1.572(13)
O111 N111 1.289(10)
N111 C211 1.300(12)
C111 C211 1.484(14)
C111 H11A 0.9800
C111 H11B 0.9800
C111 H11C 0.9800
C211 C311 1.455(16)
C311 H31A 0.9900
C311 H31B 0.9900
O121 N121 1.379(10)
N121 C221 1.279(14)
C121 C221 1.504(17)
C121 H12A 0.9800
C121 H12B 0.9800
C121 H12C 0.9800
C221 C321 1.522(16)
C321 H32A 0.9900
C321 H32B 0.9900
O131 N131 1.433(12)
O131 H131 0.8400
N131 C231 1.290(14)
C131 C231 1.459(17)
C131 H13A 0.9800
C131 H13B 0.9800
C131 H13C 0.9800
C231 C331 1.494(17)
C331 H33A 0.9900
C331 H33B 0.9900
N2 C312 1.466(13)
N2 C322 1.490(14)
N2 C332 1.560(12)
O112 N112 1.350(11)
N112 C212 1.247(13)
C112 C212 1.416(15)
C112 H11D 0.9800
C112 H11E 0.9800
C112 H11F 0.9800
C212 C312 1.513(15)
C312 H31C 0.9900
C312 H31D 0.9900
O122 N122 1.365(11)
N122 C222 1.267(14)
C122 C222 1.534(16)
C122 H12D 0.9800
C122 H12E 0.9800
C122 H12F 0.9800
C222 C322 1.481(15)
C322 H32C 0.9900
C322 H32D 0.9900
O132 N132 1.333(11)
O132 H132 0.8400
N132 C232 1.291(13)
C132 C232 1.537(14)
C132 H13D 0.9800
C132 H13E 0.9800
C132 H13F 0.9800
C232 C332 1.461(15)
C332 H33C 0.9900
C332 H33D 0.9900
N3 C333 1.516(12)
N3 C323 1.550(14)
N3 C313 1.555(13)
O113 N113 1.364(11)
O113 H113 0.8400
N113 C213 1.274(13)
C113 C213 1.523(14)
C113 H11G 0.9800
C113 H11H 0.9800
C113 H11I 0.9800
C213 C313 1.475(14)
C313 H31E 0.9900
C313 H31F 0.9900
O123 N123 1.344(10)
N123 C223 1.259(13)
C123 C223 1.485(14)
C123 H12G 0.9800
C123 H12H 0.9800
C123 H12I 0.9800
C223 C323 1.486(14)
C323 H32E 0.9900
C323 H32F 0.9900
O133 N133 1.393(12)
N133 C233 1.223(13)
C133 C233 1.474(13)
C133 H13G 0.9800
C133 H13H 0.9800
C133 H13I 0.9800
C233 C333 1.496(15)
C333 H33E 0.9900
C333 H33F 0.9900
N4 C324 1.461(14)
N4 C334 1.492(12)
N4 C314 1.545(13)
O114 N114 1.331(11)
N114 C214 1.291(13)
C114 C214 1.497(15)
C114 H11K 0.9800
C114 H11L 0.9800
C114 H11M 0.9800
C214 C314 1.489(15)
C314 H31G 0.9900
C314 H31H 0.9900
O124 N124 1.387(10)
N124 C224 1.218(14)
C124 C224 1.553(16)
C124 H12K 0.9800
C124 H12L 0.9800
C124 H12M 0.9800
C224 C324 1.522(15)
C324 H32G 0.9900
C324 H32H 0.9900
O134 N134 1.404(11)
O134 H134 0.8400
N134 C234 1.286(12)
C134 C234 1.519(14)
C134 H13K 0.9800
C134 H13L 0.9800
C134 H13M 0.9800
C234 C334 1.468(15)
C334 H33G 0.9900
C334 H33H 0.9900

loop_
_geom_hbond_atom_site_label_D
_geom_hbond_atom_site_label_H
_geom_hbond_atom_site_label_A
_geom_hbond_distance_DH
_geom_hbond_distance_HA
_geom_hbond_distance_DA
_geom_hbond_angle_DHA
_geom_hbond_site_symmetry_A
O1 H1 O113 0.84 2.04 2.690(10) 134 .
O2 H2 O132 0.84 2.01 2.659(9) 133 .
O1W H1W1 Cl3 0.84 2.99 3.804(10) 164 .
O1W H1W1 O1C 0.84 2.64 3.443(16) 160 .
O1W H1W1 O2C 0.84 2.43 3.113(19) 138 .
O2W H1W2 O121 0.84 2.22 2.992(12) 153 .
C311 H31A Cl4 0.99 2.93 3.910(14) 170 .
C311 H31A O1D 0.99 2.44 3.297(16) 144 .
C311 H31A O3D 0.99 2.39 3.325(17) 157 .
C311 H31B O2C 0.99 2.41 3.378(17) 165 2_655
C321 H32A O1D 0.99 2.46 3.389(17) 156 2_645
C321 H32B O4C 0.99 2.63 3.506(15) 148 2_655
O131 H131 O133 0.84 1.82 2.653(12) 168 .
O131 H131 N133 0.84 2.62 3.356(13) 147 .
C112 H11D O134 0.98 2.38 3.205(16) 141 .
C112 H11E O3A 0.98 2.56 3.304(15) 133 .
C312 H31C Cl1 0.99 2.90 3.835(11) 158 .
C312 H31C O2A 0.99 2.37 3.289(13) 154 .
O132 H132 O113 0.84 1.60 2.437(11) 170 .
O132 H132 N113 0.84 2.36 3.055(13) 140 .
C332 H33C O1A 0.99 2.47 3.383(14) 153 .
C332 H33D O4B 0.99 2.36 3.086(16) 130 2_656
C113 H11H O1A 0.98 2.50 3.240(15) 132 2_656
C113 H11I Cl1 0.98 2.85 3.799(12) 163 1_655
C113 H11I O3A 0.98 2.38 3.242(14) 146 1_655
C113 H11I O4A 0.98 2.40 3.300(14) 153 1_655
C313 H31E O3A 0.99 2.64 3.358(14) 129 1_655
C313 H31F O1A 0.99 2.66 3.289(13) 122 2_656
C123 H12I O2A 0.98 2.47 3.452(13) 179 2_656
C323 H32E Cl1 0.99 2.96 3.847(11) 150 2_656
C323 H32E O4A 0.99 2.33 3.317(13) 174 2_656
C323 H32F O2B 0.99 2.52 3.316(14) 137 2_766
C314 H31G O1B 0.99 2.65 3.535(14) 148 2_666
C124 H12M O3C 0.98 2.62 3.208(14) 118 .
O134 H134 O112 0.84 1.85 2.684(10) 172 .
C334 H33G O1B 0.99 2.60 3.280(12) 126 .
C334 H33G O2B 0.99 2.52 3.424(15) 151 .
C334 H33H O1B 0.99 2.38 3.337(15) 161 2_666

loop_
_platon_squeeze_void_nr
_platon_squeeze_void_average_x
_platon_squeeze_void_average_y
_platon_squeeze_void_average_z
_platon_squeeze_void_volume
_platon_squeeze_void_count_electrons
1 0.000 0.000 0.000 307.8 60.0
2 0.408 0.354 0.695 58.8 13.8
3 0.351 0.981 0.437 12.9 0.4
4 0.592 0.646 0.305 58.7 15.5
5 0.649 0.019 0.563 12.9 0.5
